data_1516313
loop_
_publ_author_name
'Amri, Mahrez'
'Clarkson, Guy J.'
'Walton, Richard I.'

_publ_section_title
;
 Anisotropic Thermal Expansion of SiO2and AlPO4Clathrasils with the
 AST-Type Structure
;
_journal_issue 14
_journal_name_full 'The Journal of Physical Chemistry C'
_journal_page_first 6726
_journal_paper_doi 10.1021/jp100368e
_journal_volume 114
_journal_year 2010
_chemical_formula_sum 'C7 H14 F N O20 Si10'
_chemical_formula_weight 732.09
_chemical_name_systematic
; 
 ? 
;
_space_group_IT_number 87
_symmetry_cell_setting tetragonal
_symmetry_space_group_name_Hall '-I 4'
_symmetry_space_group_name_H-M 'I 4/m'
_atom_sites_solution_primary direct
_atom_sites_solution_secondary difmap
_audit_creation_method SHELXL-97
_cell_angle_alpha 90.00
_cell_angle_beta 90.00
_cell_angle_gamma 90.00
_cell_formula_units_Z 2
_cell_length_a 9.1695(18)
_cell_length_b 9.1695(18)
_cell_length_c 13.344(11)
_cell_measurement_reflns_used 1086
_cell_measurement_temperature 296(2)
_cell_measurement_theta_max 28.88
_cell_measurement_theta_min 3.04
_cell_volume 1122.0(10)
_computing_cell_refinement 'CrysAlis RED, Oxford Diffraction Ltd'
_computing_data_collection 'CrysAlis CCD, Oxford Diffraction Ltd'
_computing_data_reduction 'CrysAlis RED, Oxford Diffraction Ltd'
_computing_molecular_graphics 'SHELXTL (Sheldrick, 1997)'
_computing_publication_material 'SHELXTL (Sheldrick, 1997)'
_computing_structure_refinement 'SHELXL-97 (Sheldrick, 1997)'
_computing_structure_solution 'SHELXS-97 (Sheldrick, 1990)'
_diffrn_ambient_temperature 296(2)
_diffrn_detector_area_resol_mean 10.2833
_diffrn_measured_fraction_theta_full 0.991
_diffrn_measured_fraction_theta_max 0.897
_diffrn_measurement_device_type 'Oxford Diffraction Gemini R'
_diffrn_measurement_method '\f & \w scans'
_diffrn_radiation_monochromator graphite
_diffrn_radiation_source 'Enhance (Mo) X-ray Source'
_diffrn_radiation_type MoK\a
_diffrn_radiation_wavelength 0.71073
_diffrn_reflns_av_R_equivalents 0.0198
_diffrn_reflns_av_sigmaI/netI 0.0273
_diffrn_reflns_limit_h_max 12
_diffrn_reflns_limit_h_min -11
_diffrn_reflns_limit_k_max 11
_diffrn_reflns_limit_k_min -6
_diffrn_reflns_limit_l_max 17
_diffrn_reflns_limit_l_min -17
_diffrn_reflns_number 1712
_diffrn_reflns_theta_full 27.00
_diffrn_reflns_theta_max 29.03
_diffrn_reflns_theta_min 3.05
_diffrn_standards_decay_% nil
_exptl_absorpt_coefficient_mu 0.697
_exptl_absorpt_correction_T_max 1.00
_exptl_absorpt_correction_T_min 0.92
_exptl_absorpt_correction_type multi-scan
_exptl_absorpt_process_details 'ABSPACK(CrysAlis, Oxford Diffraction)'
_exptl_crystal_colour colourless
_exptl_crystal_density_diffrn 2.167
_exptl_crystal_density_method 'not measured'
_exptl_crystal_description block
_exptl_crystal_F_000 744
_exptl_crystal_size_max 0.10
_exptl_crystal_size_mid 0.10
_exptl_crystal_size_min 0.10
_refine_diff_density_max 0.369
_refine_diff_density_min -0.336
_refine_diff_density_rms 0.090
_refine_ls_extinction_method none
_refine_ls_goodness_of_fit_ref 1.176
_refine_ls_hydrogen_treatment undef
_refine_ls_matrix_type full
_refine_ls_number_parameters 60
_refine_ls_number_reflns 705
_refine_ls_number_restraints 6
_refine_ls_restrained_S_all 1.178
_refine_ls_R_factor_all 0.0406
_refine_ls_R_factor_gt 0.0342
_refine_ls_shift/su_max 0.000
_refine_ls_shift/su_mean 0.000
_refine_ls_structure_factor_coef Fsqd
_refine_ls_weighting_details 'calc w=1/[\s^2^(Fo^2^)+(0.0283P)^2^+4.1531P] where P=(Fo^2^+2Fc^2^)/3'
_refine_ls_weighting_scheme calc
_refine_ls_wR_factor_gt 0.0855
_refine_ls_wR_factor_ref 0.0871
_reflns_number_gt 606
_reflns_number_total 705
_reflns_threshold_expression >2sigma(I)
_cod_data_source_file SIO2(Q)300.cif
_cod_data_source_block ma300
_cod_original_sg_symbol_H-M I4/m
_cod_database_code 1516313

loop_
_symmetry_equiv_pos_as_xyz
'x, y, z'
'-x, -y, z'
'-y, x, z'
'y, -x, z'
'x+1/2, y+1/2, z+1/2'
'-x+1/2, -y+1/2, z+1/2'
'-y+1/2, x+1/2, z+1/2'
'y+1/2, -x+1/2, z+1/2'
'-x, -y, -z'
'x, y, -z'
'y, -x, -z'
'-y, x, -z'
'-x+1/2, -y+1/2, -z+1/2'
'x+1/2, y+1/2, -z+1/2'
'y+1/2, -x+1/2, -z+1/2'
'-y+1/2, x+1/2, -z+1/2'

loop_
_atom_site_label
_atom_site_type_symbol
_atom_site_fract_x
_atom_site_fract_y
_atom_site_fract_z
_atom_site_U_iso_or_equiv
_atom_site_adp_type
_atom_site_occupancy
_atom_site_symmetry_multiplicity
_atom_site_calc_flag
_atom_site_refinement_flags
Si1 Si 0.46138(7) 0.26961(7) 0.38629(5) 0.0096(2) Uani 1 1 d .
Si2 Si 0.5000 0.0000 0.2500 0.0085(3) Uani 1 4 d S
F1 F 0.5000 0.5000 0.5000 0.0297(12) Uani 1 8 d S
O1 O 0.43386(19) 0.12769(19) 0.31828(13) 0.0135(4) Uani 1 1 d .
O2 O 0.6202(2) 0.3315(2) 0.35789(14) 0.0181(4) Uani 1 1 d .
O3 O 0.4509(3) 0.2124(3) 0.5000 0.0186(6) Uani 1 2 d S
N1 N 0.1306(13) 0.0523(17) 0.5000 0.059(3) Uani 0.25 2 d SP
C1 C 0.1306(13) 0.0523(17) 0.5000 0.059(3) Uani 0.25 2 d SP
C2 C 0.054(3) 0.132(3) 0.4294(18) 0.120(7) Uani 0.40 1 d PU
C3 C 0.171(7) -0.062(7) 0.5000 0.15(2) Uiso 0.30 2 d SP
C4 C -0.065(4) 0.061(4) 0.393(2) 0.076(8) Uiso 0.20 1 d P

loop_
_atom_site_aniso_label
_atom_site_aniso_U_11
_atom_site_aniso_U_22
_atom_site_aniso_U_33
_atom_site_aniso_U_23
_atom_site_aniso_U_13
_atom_site_aniso_U_12
Si1 0.0098(3) 0.0096(3) 0.0095(3) -0.0010(3) 0.0002(3) 0.0001(2)
Si2 0.0085(4) 0.0085(4) 0.0085(6) 0.000 0.000 0.000
F1 0.0309(17) 0.0309(17) 0.027(3) 0.000 0.000 0.000
O1 0.0140(9) 0.0117(8) 0.0149(8) -0.0052(7) 0.0020(7) 0.0000(7)
O2 0.0149(9) 0.0175(10) 0.0218(10) -0.0080(8) 0.0059(8) -0.0059(7)
O3 0.0306(16) 0.0143(13) 0.0111(12) 0.000 0.000 -0.0027(11)
N1 0.042(6) 0.063(8) 0.070(8) 0.000 0.000 -0.012(6)
C1 0.042(6) 0.063(8) 0.070(8) 0.000 0.000 -0.012(6)
C2 0.127(9) 0.112(9) 0.122(9) 0.014(7) 0.007(7) -0.009(7)

loop_
_atom_type_symbol
_atom_type_description
_atom_type_scat_dispersion_real
_atom_type_scat_dispersion_imag
_atom_type_scat_source
C C 0.0033 0.0016 'International Tables Vol C Tables 4.2.6.8 and 6.1.1.4'
H H 0.0000 0.0000 'International Tables Vol C Tables 4.2.6.8 and 6.1.1.4'
N N 0.0061 0.0033 'International Tables Vol C Tables 4.2.6.8 and 6.1.1.4'
O O 0.0106 0.0060 'International Tables Vol C Tables 4.2.6.8 and 6.1.1.4'
F F 0.0171 0.0103 'International Tables Vol C Tables 4.2.6.8 and 6.1.1.4'
Si Si 0.0817 0.0704 'International Tables Vol C Tables 4.2.6.8 and 6.1.1.4'

loop_
_geom_angle_atom_site_label_1
_geom_angle_atom_site_label_2
_geom_angle_atom_site_label_3
_geom_angle
_geom_angle_site_symmetry_1
_geom_angle_site_symmetry_3
O1 Si1 O2 105.05(10) . 4_565
O1 Si1 O2 107.16(10) . .
O2 Si1 O2 113.17(15) 4_565 .
O1 Si1 O3 105.04(12) . .
O2 Si1 O3 112.52(13) 4_565 .
O2 Si1 O3 113.06(13) . .
O1 Si2 O1 110.72(14) 15 16_545
O1 Si2 O1 108.85(7) 15 .
O1 Si2 O1 108.85(7) 16_545 .
O1 Si2 O1 108.85(7) 15 2_655
O1 Si2 O1 108.85(7) 16_545 2_655
O1 Si2 O1 110.72(14) . 2_655
Si2 O1 Si1 148.59(12) . .
Si1 O2 Si1 140.83(13) 3_655 .
Si1 O3 Si1 141.29(19) 10_556 .
C3 N1 C3 170(5) . 3
C3 N1 C2 47.2(14) . 4
C3 N1 C2 128.8(16) 3 4
C3 N1 C2 47.2(14) . 11_556
C3 N1 C2 128.8(16) 3 11_556
C2 N1 C2 88(2) 4 11_556
C3 N1 C2 131.8(17) . .
C3 N1 C2 44.8(12) 3 .
C2 N1 C2 85(2) 4 .
C2 N1 C2 149(2) 11_556 .
C3 N1 C2 131.8(17) . 10_556
C3 N1 C2 44.8(12) 3 10_556
C2 N1 C2 149(2) 4 10_556
C2 N1 C2 85(2) 11_556 10_556
C2 N1 C2 86(2) . 10_556
C3 N1 C4 101.8(19) . 4
C3 N1 C4 74.6(17) 3 4
C2 N1 C4 54.6(19) 4 4
C2 N1 C4 133.5(18) 11_556 4
C2 N1 C4 30.1(16) . 4
C2 N1 C4 112(2) 10_556 4
C3 N1 C4 101.8(19) . 11_556
C3 N1 C4 74.6(17) 3 11_556
C2 N1 C4 133.5(18) 4 11_556
C2 N1 C4 54.6(19) 11_556 11_556
C2 N1 C4 112(2) . 11_556
C2 N1 C4 30.1(16) 10_556 11_556
C4 N1 C4 131(3) 4 11_556
C3 N1 C1 43(3) . 11_556
C3 N1 C1 127(3) 3 11_556
C2 N1 C1 48.9(12) 4 11_556
C2 N1 C1 48.9(12) 11_556 11_556
C2 N1 C1 106.5(11) . 11_556
C2 N1 C1 106.5(11) 10_556 11_556
C4 N1 C1 84.7(12) 4 11_556
C4 N1 C1 84.7(12) 11_556 11_556
C3 N1 N1 43(3) . 11_556
C3 N1 N1 127(3) 3 11_556
C2 N1 N1 48.9(12) 4 11_556
C2 N1 N1 48.9(12) 11_556 11_556
C2 N1 N1 106.5(11) . 11_556
C2 N1 N1 106.5(11) 10_556 11_556
C4 N1 N1 84.7(12) 4 11_556
C4 N1 N1 84.7(12) 11_556 11_556
C1 N1 N1 0.0(9) 11_556 11_556
C3 N1 N1 133(3) . 3
C3 N1 N1 37(3) 3 3
C2 N1 N1 106.8(11) 4 3
C2 N1 N1 106.8(11) 11_556 3
C2 N1 N1 47.6(13) . 3
C2 N1 N1 47.6(13) 10_556 3
C4 N1 N1 66.4(15) 4 3
C4 N1 N1 66.4(15) 11_556 3
C1 N1 N1 90.000(3) 11_556 3
N1 N1 N1 90.000(3) 11_556 3
C3 N1 C1 133(3) . 3
C3 N1 C1 37(3) 3 3
C2 N1 C1 106.8(11) 4 3
C2 N1 C1 106.8(11) 11_556 3
C2 N1 C1 47.6(13) . 3
C2 N1 C1 47.6(13) 10_556 3
C4 N1 C1 66.4(15) 4 3
C4 N1 C1 66.4(15) 11_556 3
C1 N1 C1 90.000(3) 11_556 3
N1 N1 C1 90.000(3) 11_556 3
N1 N1 C1 0.0(4) 3 3
C4 C2 C3 148(6) 4 3
C4 C2 C4 58(4) 4 .
C3 C2 C4 124(5) 3 .
C4 C2 C1 119(4) 4 3
C3 C2 C1 54(4) 3 3
C4 C2 C1 70.7(19) . 3
C4 C2 N1 119(4) 4 3
C3 C2 N1 54(4) 3 3
C4 C2 N1 70.7(19) . 3
C1 C2 N1 0.0(15) 3 3
C4 C2 N1 88(4) 4 .
C3 C2 N1 61(4) 3 .
C4 C2 N1 114(3) . .
C1 C2 N1 83.6(15) 3 .
N1 C2 N1 83.6(15) 3 .
C4 C2 C4 23(2) 4 2
C3 C2 C4 126(5) 3 2
C4 C2 C4 59(2) . 2
C1 C2 C4 102(2) 3 2
N1 C2 C4 102(2) 3 2
N1 C2 C4 69.3(17) . 2
C4 C2 C2 77(3) 4 3
C3 C2 C2 102(5) 3 3
C4 C2 C2 22.4(15) . 3
C1 C2 C2 48.3(14) 3 3
N1 C2 C2 48.3(14) 3 3
N1 C2 C2 105.4(10) . 3
C4 C2 C2 71.2(12) 2 3
C4 C2 C2 41(3) 4 4
C3 C2 C2 108(4) 3 4
C4 C2 C2 82.6(16) . 4
C1 C2 C2 105.7(10) 3 4
N1 C2 C2 105.7(10) 3 4
N1 C2 C2 47.0(14) . 4
C4 C2 C2 24.7(10) 2 4
C2 C2 C2 90.000(5) 3 4
C4 C2 C2 128(3) 4 10_556
C3 C2 C2 22(4) 3 10_556
C4 C2 C2 111.1(17) . 10_556
C1 C2 C2 46.0(12) 3 10_556
N1 C2 C2 46.0(12) 3 10_556
N1 C2 C2 47.1(12) . 10_556
C4 C2 C2 105.3(12) 2 10_556
C2 C2 C2 90.000(3) 3 10_556
C2 C2 C2 90.000(1) 4 10_556
C2 C3 C2 137(8) 4 11_556
C2 C3 N1 79(4) 4 .
C2 C3 N1 79(4) 11_556 .
C2 C3 N1 74(4) 4 11_556
C2 C3 N1 74(4) 11_556 11_556
N1 C3 N1 100(5) . 11_556
C2 C3 C1 74(4) 4 11_556
C2 C3 C1 74(4) 11_556 11_556
N1 C3 C1 100(5) . 11_556
N1 C3 C1 0.0(10) 11_556 11_556
C2 C3 C4 14(3) 4 2
C2 C3 C4 124(6) 11_556 2
N1 C3 C4 79(3) . 2
N1 C3 C4 61(2) 11_556 2
C1 C3 C4 61(2) 11_556 2
C2 C3 C4 124(6) 4 9_556
C2 C3 C4 14(3) 11_556 9_556
N1 C3 C4 79(3) . 9_556
N1 C3 C4 61(2) 11_556 9_556
C1 C3 C4 61(2) 11_556 9_556
C4 C3 C4 111(4) 2 9_556
C2 C4 C4 142(3) 3 4
C2 C4 C4 86(5) 3 3
C4 C4 C4 90.000(5) 4 3
C2 C4 C2 117(4) 3 .
C4 C4 C2 35(3) 4 .
C4 C4 C2 117(3) 3 .
C2 C4 N1 62(3) 3 3
C4 C4 N1 85(2) 4 3
C4 C4 N1 113.7(11) 3 3
C2 C4 N1 54.7(18) . 3
C2 C4 C1 62(3) 3 3
C4 C4 C1 85(2) 4 3
C4 C4 C1 113.7(11) 3 3
C2 C4 C1 54.7(18) . 3
N1 C4 C1 0.000(2) 3 3
C2 C4 C4 120(5) 3 2
C4 C4 C4 45.000(5) 4 2
C4 C4 C4 45.000(4) 3 2
C2 C4 C4 75(3) . 2
N1 C4 C4 103.1(16) 3 2
C1 C4 C4 103.1(16) 3 2
C2 C4 C3 18(3) 3 9_556
C4 C4 C3 124(2) 4 9_556
C4 C4 C3 91(3) 3 9_556
C2 C4 C3 99(3) . 9_556
N1 C4 C3 44.6(19) 3 9_556
C1 C4 C3 44.6(19) 3 9_556
C4 C4 C3 114(3) 2 9_556
C2 C4 C2 78(3) 3 2
C4 C4 C2 88(2) 4 2
C4 C4 C2 15.4(12) 3 2
C2 C4 C2 109(2) . 2
N1 C4 C2 98.3(19) 3 2
C1 C4 C2 98.3(19) 3 2
C4 C4 C2 45(2) 2 2
C3 C4 C2 79(3) 9_556 2
C2 C4 N1 39(3) 3 9_556
C4 C4 N1 109.7(13) 4 9_556
C4 C4 N1 56.7(19) 3 9_556
C2 C4 N1 105(2) . 9_556
N1 C4 N1 63.4(12) 3 9_556
C1 C4 N1 63.4(12) 3 9_556
C4 C4 N1 81.4(19) 2 9_556
C3 C4 N1 36(2) 9_556 9_556
C2 C4 N1 43.8(12) 2 9_556
C2 C4 C1 39(3) 3 9_556
C4 C4 C1 109.7(13) 4 9_556
C4 C4 C1 56.7(19) 3 9_556
C2 C4 C1 105(2) . 9_556
N1 C4 C1 63.4(12) 3 9_556
C1 C4 C1 63.4(12) 3 9_556
C4 C4 C1 81.4(19) 2 9_556
C3 C4 C1 36(2) 9_556 9_556
C2 C4 C1 43.8(12) 2 9_556
N1 C4 C1 0.0(9) 9_556 9_556

loop_
_geom_bond_atom_site_label_1
_geom_bond_atom_site_label_2
_geom_bond_distance
_geom_bond_site_symmetry_2
Si1 O1 1.6064(19) .
Si1 O2 1.6071(19) 4_565
Si1 O2 1.6082(19) .
Si1 O3 1.6083(16) .
Si2 O1 1.6028(18) 15
Si2 O1 1.6028(18) 16_545
Si2 O1 1.6028(18) .
Si2 O1 1.6028(18) 2_655
O2 Si1 1.6071(19) 3_655
O3 Si1 1.6083(16) 10_556
N1 C3 1.11(6) .
N1 C3 1.26(6) 3
N1 C2 1.35(3) 4
N1 C2 1.35(3) 11_556
N1 C2 1.38(3) .
N1 C2 1.38(3) 10_556
N1 C4 1.57(3) 4
N1 C4 1.57(3) 11_556
N1 C1 1.825(16) 11_556
N1 N1 1.825(16) 11_556
N1 N1 1.825(16) 3
N1 C1 1.825(16) 3
C2 C4 0.79(4) 4
C2 C3 1.01(3) 3
C2 C4 1.35(5) .
C2 C1 1.35(3) 3
C2 N1 1.35(3) 3
C2 C4 1.84(4) 2
C2 C2 1.85(3) 3
C2 C2 1.85(3) 4
C2 C2 1.88(5) 10_556
C3 C2 1.01(3) 4
C3 C2 1.01(3) 11_556
C3 N1 1.26(6) 11_556
C3 C1 1.26(6) 11_556
C3 C4 1.73(5) 2
C3 C4 1.73(5) 9_556
C4 C2 0.79(4) 3
C4 C4 1.16(4) 4
C4 C4 1.16(4) 3
C4 N1 1.57(3) 3
C4 C1 1.57(3) 3
C4 C4 1.64(6) 2
C4 C3 1.73(5) 9_556
C4 C2 1.84(4) 2
C4 N1 1.87(4) 9_556
C4 C1 1.87(4) 9_556
